data_4023556
loop_
_publ_author_name
'Wen-Zhi Xu'
'Zhi-Tang Huang'
'Qi-Yu Zheng'

_publ_section_title
;
 Synthesis of Benzo[c]xanthones from 2-Benzylidene-1-tetralones
 by the Ultraviolet Radiation-Mediated Tandem Reaction
;
_journal_name_full 'Journal of Organic Chemistry'
_journal_page_first 5606
_journal_page_last 5608
_journal_paper_doi 10.1021/jo8008929
_journal_volume 73
_journal_year 2008
_chemical_absolute_configuration unk
_chemical_formula_moiety 'C18 H12 O3'
_chemical_formula_sum 'C18 H12 O3'
_chemical_formula_weight 276.28
_chemical_name_systematic
; 
 ? 
;
_space_group_IT_number 33
_symmetry_cell_setting orthorhombic
_symmetry_space_group_name_Hall 'P 2c -2n'
_symmetry_space_group_name_H-M 'P n a 21'
_atom_sites_solution_hydrogens geom
_atom_sites_solution_primary direct
_atom_sites_solution_secondary difmap
_audit_creation_method SHELXL-97
_cell_angle_alpha 90.00
_cell_angle_beta 90.00
_cell_angle_gamma 90.00
_cell_formula_units_Z 4
_cell_length_a 10.5803(14)
_cell_length_b 23.761(3)
_cell_length_c 4.9298(7)
_cell_measurement_reflns_used 3221
_cell_measurement_temperature 113(2)
_cell_measurement_theta_max 27.9
_cell_measurement_theta_min 1.7
_cell_volume 1239.3(3)
_computing_cell_refinement CrystalClear
_computing_data_collection CrystalClear
_computing_data_reduction CrystalClear
_computing_publication_material 'CrystalStructure 3.7.0'
_computing_structure_refinement 'SHELXL-97 (Sheldrick, 1997)'
_computing_structure_solution 'SHELXS-97 (Sheldrick, 1990)'
_diffrn_ambient_temperature 113(2)
_diffrn_detector_area_resol_mean 7.31
_diffrn_measured_fraction_theta_full 0.999
_diffrn_measured_fraction_theta_max 0.999
_diffrn_measurement_device_type 'Rigaku Saturn'
_diffrn_measurement_method \w
_diffrn_radiation_monochromator confocal
_diffrn_radiation_source 'rotating anode'
_diffrn_radiation_type MoK\a
_diffrn_radiation_wavelength 0.71070
_diffrn_reflns_av_R_equivalents 0.0558
_diffrn_reflns_av_sigmaI/netI 0.0307
_diffrn_reflns_limit_h_max 13
_diffrn_reflns_limit_h_min -13
_diffrn_reflns_limit_k_max 31
_diffrn_reflns_limit_k_min -31
_diffrn_reflns_limit_l_max 6
_diffrn_reflns_limit_l_min -6
_diffrn_reflns_number 14573
_diffrn_reflns_theta_full 27.86
_diffrn_reflns_theta_max 27.86
_diffrn_reflns_theta_min 1.71
_diffrn_standards_decay_% 0
_diffrn_standards_interval_count 0
_diffrn_standards_interval_time 0
_diffrn_standards_number 0
_exptl_absorpt_coefficient_mu 0.101
_exptl_absorpt_correction_T_max 0.9980
_exptl_absorpt_correction_T_min 0.9960
_exptl_absorpt_correction_type multi-scan
_exptl_absorpt_process_details crystalclear
_exptl_crystal_colour yellow
_exptl_crystal_density_diffrn 1.481
_exptl_crystal_density_method 'not measured'
_exptl_crystal_description needle
_exptl_crystal_F_000 576
_exptl_crystal_size_max 0.04
_exptl_crystal_size_mid 0.04
_exptl_crystal_size_min 0.02
_refine_diff_density_max 0.187
_refine_diff_density_min -0.233
_refine_diff_density_rms 0.050
_refine_ls_abs_structure_details 'None, Friedel Pairs merged'
_refine_ls_extinction_method none
_refine_ls_goodness_of_fit_ref 1.076
_refine_ls_hydrogen_treatment constr
_refine_ls_matrix_type full
_refine_ls_number_parameters 191
_refine_ls_number_reflns 1644
_refine_ls_number_restraints 1
_refine_ls_restrained_S_all 1.076
_refine_ls_R_factor_all 0.0467
_refine_ls_R_factor_gt 0.0439
_refine_ls_shift/su_max 0.000
_refine_ls_shift/su_mean 0.000
_refine_ls_structure_factor_coef Fsqd
_refine_ls_weighting_details 'calc w=1/[\s^2^(Fo^2^)+(0.0647P)^2^+0.2698P] where P=(Fo^2^+2Fc^2^)/3'
_refine_ls_weighting_scheme calc
_refine_ls_wR_factor_gt 0.1097
_refine_ls_wR_factor_ref 0.1114
_reflns_number_gt 1570
_reflns_number_total 1644
_reflns_threshold_expression >2sigma(I)
_cod_data_source_file jo8008929-File005.cif
_cod_data_source_block xanthone
_cod_database_code 4023556

loop_
_symmetry_equiv_pos_as_xyz
'x, y, z'
'-x+1/2, y+1/2, z+1/2'
'x+1/2, -y+1/2, z'
'-x, -y, z+1/2'

loop_
_atom_site_label
_atom_site_type_symbol
_atom_site_fract_x
_atom_site_fract_y
_atom_site_fract_z
_atom_site_U_iso_or_equiv
_atom_site_adp_type
_atom_site_occupancy
_atom_site_symmetry_multiplicity
_atom_site_calc_flag
_atom_site_refinement_flags
_atom_site_disorder_assembly
_atom_site_disorder_group
O1 O 0.81859(14) 0.42248(6) 1.1636(3) 0.0186(3) Uani 1 1 d . . .
O2 O 0.56555(15) 0.29153(6) 1.1759(4) 0.0256(4) Uani 1 1 d . . .
O3 O 1.23664(15) 0.39084(6) 0.2635(4) 0.0234(4) Uani 1 1 d . . .
C1 C 0.7191(2) 0.42302(9) 1.3418(4) 0.0185(5) Uani 1 1 d . . .
C2 C 0.7124(2) 0.46919(9) 1.5169(5) 0.0207(5) Uani 1 1 d . . .
H2 H 0.7750 0.4978 1.5108 0.025 Uiso 1 1 calc R . .
C3 C 0.6132(2) 0.47253(9) 1.6993(5) 0.0214(5) Uani 1 1 d . . .
H3 H 0.6070 0.5040 1.8177 0.026 Uiso 1 1 calc R . .
C4 C 0.5218(2) 0.42997(9) 1.7105(5) 0.0226(5) Uani 1 1 d . . .
H4 H 0.4537 0.4327 1.8355 0.027 Uiso 1 1 calc R . .
C5 C 0.5307(2) 0.38424(9) 1.5402(5) 0.0220(5) Uani 1 1 d . . .
H5 H 0.4690 0.3553 1.5499 0.026 Uiso 1 1 calc R . .
C6 C 0.6302(2) 0.37989(9) 1.3521(5) 0.0190(5) Uani 1 1 d . . .
C7 C 0.6418(2) 0.33087(8) 1.1726(5) 0.0198(5) Uani 1 1 d . . .
C8 C 0.7503(2) 0.33256(9) 0.9884(5) 0.0187(5) Uani 1 1 d . . .
C9 C 0.8318(2) 0.37788(8) 0.9887(4) 0.0174(4) Uani 1 1 d . . .
C10 C 0.93552(19) 0.38143(8) 0.8049(5) 0.0170(4) Uani 1 1 d . . .
C11 C 0.9568(2) 0.33559(8) 0.6277(5) 0.0175(4) Uani 1 1 d . . .
C12 C 0.8729(2) 0.28859(9) 0.6323(5) 0.0210(5) Uani 1 1 d . . .
H12 H 0.8877 0.2575 0.5151 0.025 Uiso 1 1 calc R . .
C13 C 0.7724(2) 0.28786(8) 0.8022(5) 0.0206(5) Uani 1 1 d . . .
H13 H 0.7155 0.2569 0.7970 0.025 Uiso 1 1 calc R . .
C14 C 1.0591(2) 0.33732(9) 0.4429(5) 0.0194(5) Uani 1 1 d . . .
H14 H 1.0755 0.3062 0.3272 0.023 Uiso 1 1 calc R . .
C15 C 1.1348(2) 0.38442(8) 0.4320(5) 0.0186(5) Uani 1 1 d . . .
C16 C 1.1113(2) 0.43074(9) 0.6038(5) 0.0204(5) Uani 1 1 d . . .
H16 H 1.1633 0.4632 0.5913 0.025 Uiso 1 1 calc R . .
C17 C 1.0150(2) 0.42950(8) 0.7875(5) 0.0193(5) Uani 1 1 d . . .
H17 H 1.0011 0.4608 0.9039 0.023 Uiso 1 1 calc R . .
C18 C 1.2658(2) 0.34382(10) 0.0941(5) 0.0252(5) Uani 1 1 d . . .
H18A H 1.2799 0.3105 0.2071 0.038 Uiso 1 1 calc R . .
H18B H 1.3423 0.3519 -0.0108 0.038 Uiso 1 1 calc R . .
H18C H 1.1952 0.3368 -0.0300 0.038 Uiso 1 1 calc R . .

loop_
_atom_site_aniso_label
_atom_site_aniso_U_11
_atom_site_aniso_U_22
_atom_site_aniso_U_33
_atom_site_aniso_U_23
_atom_site_aniso_U_13
_atom_site_aniso_U_12
O1 0.0210(7) 0.0176(7) 0.0173(8) -0.0016(6) 0.0019(7) -0.0006(5)
O2 0.0262(8) 0.0211(7) 0.0296(9) 0.0016(7) 0.0032(8) -0.0060(6)
O3 0.0233(8) 0.0240(8) 0.0230(9) -0.0030(7) 0.0049(7) -0.0018(6)
C1 0.0180(10) 0.0217(10) 0.0158(11) 0.0015(8) -0.0002(10) 0.0034(7)
C2 0.0246(10) 0.0199(9) 0.0177(11) 0.0006(9) -0.0006(10) 0.0019(8)
C3 0.0250(11) 0.0205(9) 0.0187(11) 0.0008(9) -0.0003(10) 0.0062(8)
C4 0.0210(11) 0.0254(10) 0.0214(11) 0.0027(9) 0.0017(10) 0.0042(8)
C5 0.0222(11) 0.0238(10) 0.0199(12) 0.0037(9) 0.0016(10) 0.0015(8)
C6 0.0207(10) 0.0185(9) 0.0177(11) 0.0027(8) -0.0018(9) 0.0016(8)
C7 0.0197(10) 0.0194(9) 0.0202(11) 0.0026(9) -0.0014(10) 0.0014(7)
C8 0.0212(10) 0.0181(9) 0.0169(11) 0.0021(8) -0.0024(10) 0.0015(7)
C9 0.0208(10) 0.0160(9) 0.0155(11) -0.0006(8) -0.0013(9) 0.0034(7)
C10 0.0194(10) 0.0170(9) 0.0145(10) 0.0001(8) -0.0018(10) 0.0015(7)
C11 0.0186(9) 0.0173(9) 0.0165(11) 0.0008(8) -0.0017(9) 0.0027(7)
C12 0.0239(10) 0.0166(9) 0.0225(12) -0.0020(9) 0.0002(10) 0.0001(8)
C13 0.0246(10) 0.0150(9) 0.0222(12) 0.0015(9) -0.0021(10) -0.0025(7)
C14 0.0237(11) 0.0172(9) 0.0173(10) -0.0013(8) -0.0017(9) 0.0031(8)
C15 0.0177(10) 0.0207(9) 0.0176(11) 0.0015(9) -0.0004(9) 0.0029(8)
C16 0.0209(11) 0.0193(9) 0.0211(12) 0.0010(9) -0.0024(9) -0.0017(7)
C17 0.0214(11) 0.0181(9) 0.0184(11) -0.0017(9) -0.0021(9) 0.0011(8)
C18 0.0240(11) 0.0262(11) 0.0254(13) -0.0024(10) 0.0044(10) 0.0029(8)

loop_
_atom_type_symbol
_atom_type_description
_atom_type_scat_dispersion_real
_atom_type_scat_dispersion_imag
_atom_type_scat_source
C C 0.0033 0.0000 'International Tables Vol C Tables 4.2.6.8 and 6.1.1.4'
H H 0.0000 0.0000 'International Tables Vol C Tables 4.2.6.8 and 6.1.1.4'
O O 0.0106 0.0000 'International Tables Vol C Tables 4.2.6.8 and 6.1.1.4'

loop_
_geom_angle_atom_site_label_1
_geom_angle_atom_site_label_2
_geom_angle_atom_site_label_3
_geom_angle
_geom_angle_site_symmetry_1
_geom_angle_site_symmetry_3
_geom_angle_publ_flag
C1 O1 C9 119.19(16) . . ?
C15 O3 C18 115.95(16) . . ?
O1 C1 C6 122.36(19) . . ?
O1 C1 C2 116.23(18) . . ?
C6 C1 C2 121.4(2) . . ?
C3 C2 C1 119.0(2) . . ?
C3 C2 H2 120.5 . . ?
C1 C2 H2 120.5 . . ?
C2 C3 C4 120.5(2) . . ?
C2 C3 H3 119.7 . . ?
C4 C3 H3 119.7 . . ?
C5 C4 C3 119.9(2) . . ?
C5 C4 H4 120.0 . . ?
C3 C4 H4 120.0 . . ?
C4 C5 C6 120.8(2) . . ?
C4 C5 H5 119.6 . . ?
C6 C5 H5 119.6 . . ?
C1 C6 C5 118.38(19) . . ?
C1 C6 C7 120.4(2) . . ?
C5 C6 C7 121.24(19) . . ?
O2 C7 C8 122.8(2) . . ?
O2 C7 C6 122.5(2) . . ?
C8 C7 C6 114.70(18) . . ?
C9 C8 C13 118.7(2) . . ?
C9 C8 C7 120.7(2) . . ?
C13 C8 C7 120.57(18) . . ?
O1 C9 C8 122.62(19) . . ?
O1 C9 C10 115.58(18) . . ?
C8 C9 C10 121.80(19) . . ?
C11 C10 C17 119.18(19) . . ?
C11 C10 C9 117.99(18) . . ?
C17 C10 C9 122.80(19) . . ?
C10 C11 C14 119.79(18) . . ?
C10 C11 C12 119.62(19) . . ?
C14 C11 C12 120.58(19) . . ?
C13 C12 C11 120.56(19) . . ?
C13 C12 H12 119.7 . . ?
C11 C12 H12 119.7 . . ?
C12 C13 C8 121.24(19) . . ?
C12 C13 H13 119.4 . . ?
C8 C13 H13 119.4 . . ?
C15 C14 C11 119.6(2) . . ?
C15 C14 H14 120.2 . . ?
C11 C14 H14 120.2 . . ?
O3 C15 C14 124.9(2) . . ?
O3 C15 C16 114.59(18) . . ?
C14 C15 C16 120.5(2) . . ?
C17 C16 C15 120.91(19) . . ?
C17 C16 H16 119.5 . . ?
C15 C16 H16 119.5 . . ?
C16 C17 C10 119.99(19) . . ?
C16 C17 H17 120.0 . . ?
C10 C17 H17 120.0 . . ?
O3 C18 H18A 109.5 . . ?
O3 C18 H18B 109.5 . . ?
H18A C18 H18B 109.5 . . ?
O3 C18 H18C 109.5 . . ?
H18A C18 H18C 109.5 . . ?
H18B C18 H18C 109.5 . . ?

loop_
_geom_bond_atom_site_label_1
_geom_bond_atom_site_label_2
_geom_bond_distance
_geom_bond_site_symmetry_2
_geom_bond_publ_flag
O1 C1 1.371(3) . ?
O1 C9 1.373(2) . ?
O2 C7 1.235(3) . ?
O3 C15 1.369(3) . ?
O3 C18 1.429(3) . ?
C1 C6 1.392(3) . ?
C1 C2 1.398(3) . ?
C2 C3 1.385(3) . ?
C2 H2 0.9500 . ?
C3 C4 1.400(3) . ?
C3 H3 0.9500 . ?
C4 C5 1.376(3) . ?
C4 H4 0.9500 . ?
C5 C6 1.407(3) . ?
C5 H5 0.9500 . ?
C6 C7 1.468(3) . ?
C7 C8 1.464(3) . ?
C8 C9 1.380(3) . ?
C8 C13 1.423(3) . ?
C9 C10 1.425(3) . ?
C10 C11 1.414(3) . ?
C10 C17 1.421(3) . ?
C11 C14 1.416(3) . ?
C11 C12 1.427(3) . ?
C12 C13 1.354(3) . ?
C12 H12 0.9500 . ?
C13 H13 0.9500 . ?
C14 C15 1.377(3) . ?
C14 H14 0.9500 . ?
C15 C16 1.411(3) . ?
C16 C17 1.363(3) . ?
C16 H16 0.9500 . ?
C17 H17 0.9500 . ?
C18 H18A 0.9800 . ?
C18 H18B 0.9800 . ?
C18 H18C 0.9800 . ?

loop_
_geom_torsion_atom_site_label_1
_geom_torsion_atom_site_label_2
_geom_torsion_atom_site_label_3
_geom_torsion_atom_site_label_4
_geom_torsion
_geom_torsion_site_symmetry_1
_geom_torsion_site_symmetry_2
_geom_torsion_site_symmetry_3
_geom_torsion_site_symmetry_4
_geom_torsion_publ_flag
C9 O1 C1 C6 -0.1(3) . . . . ?
C9 O1 C1 C2 179.02(18) . . . . ?
O1 C1 C2 C3 179.18(19) . . . . ?
C6 C1 C2 C3 -1.7(3) . . . . ?
C1 C2 C3 C4 0.8(3) . . . . ?
C2 C3 C4 C5 0.3(3) . . . . ?
C3 C4 C5 C6 -0.7(3) . . . . ?
O1 C1 C6 C5 -179.55(18) . . . . ?
C2 C1 C6 C5 1.3(3) . . . . ?
O1 C1 C6 C7 1.3(3) . . . . ?
C2 C1 C6 C7 -177.8(2) . . . . ?
C4 C5 C6 C1 -0.2(3) . . . . ?
C4 C5 C6 C7 179.0(2) . . . . ?
C1 C6 C7 O2 179.6(2) . . . . ?
C5 C6 C7 O2 0.5(3) . . . . ?
C1 C6 C7 C8 -0.9(3) . . . . ?
C5 C6 C7 C8 -179.99(19) . . . . ?
O2 C7 C8 C9 178.9(2) . . . . ?
C6 C7 C8 C9 -0.7(3) . . . . ?
O2 C7 C8 C13 -0.1(3) . . . . ?
C6 C7 C8 C13 -179.60(19) . . . . ?
C1 O1 C9 C8 -1.5(3) . . . . ?
C1 O1 C9 C10 178.22(17) . . . . ?
C13 C8 C9 O1 -179.15(19) . . . . ?
C7 C8 C9 O1 1.9(3) . . . . ?
C13 C8 C9 C10 1.1(3) . . . . ?
C7 C8 C9 C10 -177.8(2) . . . . ?
O1 C9 C10 C11 177.44(18) . . . . ?
C8 C9 C10 C11 -2.8(3) . . . . ?
O1 C9 C10 C17 -4.6(3) . . . . ?
C8 C9 C10 C17 175.2(2) . . . . ?
C17 C10 C11 C14 2.2(3) . . . . ?
C9 C10 C11 C14 -179.71(19) . . . . ?
C17 C10 C11 C12 -176.2(2) . . . . ?
C9 C10 C11 C12 1.8(3) . . . . ?
C10 C11 C12 C13 0.9(3) . . . . ?
C14 C11 C12 C13 -177.6(2) . . . . ?
C11 C12 C13 C8 -2.7(3) . . . . ?
C9 C8 C13 C12 1.7(3) . . . . ?
C7 C8 C13 C12 -179.4(2) . . . . ?
C10 C11 C14 C15 -1.9(3) . . . . ?
C12 C11 C14 C15 176.5(2) . . . . ?
C18 O3 C15 C14 -1.7(3) . . . . ?
C18 O3 C15 C16 177.75(19) . . . . ?
C11 C14 C15 O3 179.6(2) . . . . ?
C11 C14 C15 C16 0.2(3) . . . . ?
O3 C15 C16 C17 -178.14(19) . . . . ?
C14 C15 C16 C17 1.3(3) . . . . ?
C15 C16 C17 C10 -1.0(3) . . . . ?
C11 C10 C17 C16 -0.8(3) . . . . ?
C9 C10 C17 C16 -178.7(2) . . . . ?

loop_
_cod_related_entry_id
_cod_related_entry_database
_cod_related_entry_code
1 ChemSpider 30658703
